data_2201113
loop_
_publ_author_name
'Jarno Kansikas'
'Kaija Sipil\"a'

_publ_section_title
;
 2-(Phenanthren-9-ylthiomethylthio)tetrahydropyran at 193K
;
_journal_issue 6
_journal_name_full 'Acta Crystallographica Section E'
_journal_page_first o600
_journal_page_last o602
_journal_paper_doi 10.1107/S1600536802006542
_journal_volume 58
_journal_year 2002
_chemical_formula_iupac 'C20 H20 O S2'
_chemical_formula_moiety 'C20 H20 O S2'
_chemical_formula_sum 'C20 H20 O S2'
_chemical_formula_weight 340.48
_chemical_name_systematic
;
2-(phenanthren-9-ylthiomethylthio)tetrahydropyran
;
_space_group_IT_number 14
_symmetry_cell_setting monoclinic
_symmetry_space_group_name_Hall '-P 2ybc'
_symmetry_space_group_name_H-M 'P 1 21/c 1'
_atom_sites_solution_hydrogens geom
_atom_sites_solution_primary direct
_atom_sites_solution_secondary difmap
_audit_creation_method SHELXL-97
_cell_angle_alpha 90.00
_cell_angle_beta 99.42(3)
_cell_angle_gamma 90.00
_cell_formula_units_Z 4
_cell_length_a 12.793(3)
_cell_length_b 14.890(3)
_cell_length_c 8.9570(18)
_cell_measurement_reflns_used 25
_cell_measurement_temperature 193(2)
_cell_measurement_theta_max 12
_cell_measurement_theta_min 4
_cell_volume 1683.2(6)
_computing_cell_refinement 'CAD-4 EXPRESS'
_computing_data_collection 'CAD-4 EXPRESS (Enraf-Nonius, 1994)'
_computing_data_reduction 'WINGX (Farrugia, 1999)'
_computing_molecular_graphics 'SHELXTL (Bruker, 1997)'
_computing_publication_material SHELXL97
_computing_structure_refinement 'SHELXL97 (Sheldrick, 1997)'
_computing_structure_solution 'SHELXS97 (Sheldrick, 1990)'
_diffrn_ambient_temperature 193(2)
_diffrn_measured_fraction_theta_full 0.942
_diffrn_measured_fraction_theta_max 0.942
_diffrn_measurement_device_type 'Enraf-Nonius CAD-4'
_diffrn_measurement_method \w/2\q
_diffrn_radiation_monochromator graphite
_diffrn_radiation_source 'fine-focus sealed tube'
_diffrn_radiation_type CuK\a
_diffrn_radiation_wavelength 1.54180
_diffrn_reflns_av_R_equivalents 0.0645
_diffrn_reflns_av_sigmaI/netI 0.0676
_diffrn_reflns_limit_h_max 15
_diffrn_reflns_limit_h_min -15
_diffrn_reflns_limit_k_max 17
_diffrn_reflns_limit_k_min -1
_diffrn_reflns_limit_l_max 10
_diffrn_reflns_limit_l_min -10
_diffrn_reflns_number 5817
_diffrn_reflns_theta_full 67.84
_diffrn_reflns_theta_max 67.84
_diffrn_reflns_theta_min 3.50
_diffrn_standards_decay_% none
_diffrn_standards_interval_count 100
_diffrn_standards_number 3
_exptl_absorpt_coefficient_mu 2.865
_exptl_absorpt_correction_type none
_exptl_crystal_colour colourless
_exptl_crystal_density_diffrn 1.344
_exptl_crystal_density_method 'not measured'
_exptl_crystal_description prism
_exptl_crystal_F_000 720
_exptl_crystal_size_max 0.21
_exptl_crystal_size_mid 0.20
_exptl_crystal_size_min 0.19
_refine_diff_density_max 0.532
_refine_diff_density_min -0.223
_refine_ls_extinction_method none
_refine_ls_goodness_of_fit_ref 1.023
_refine_ls_hydrogen_treatment constr
_refine_ls_matrix_type full
_refine_ls_number_parameters 208
_refine_ls_number_reflns 2995
_refine_ls_number_restraints 0
_refine_ls_restrained_S_all 1.023
_refine_ls_R_factor_all 0.0489
_refine_ls_R_factor_gt 0.0353
_refine_ls_shift/su_max <0.001
_refine_ls_shift/su_mean 0.000
_refine_ls_structure_factor_coef Fsqd
_refine_ls_weighting_details 'calc w = 1/[\s^2^(Fo^2^)+(0.0394P)^2^+0.5652P] where P = (Fo^2^+2Fc^2^)/3'
_refine_ls_weighting_scheme calc
_refine_ls_wR_factor_gt 0.0924
_refine_ls_wR_factor_ref 0.0991
_reflns_number_gt 2427
_reflns_number_total 2995
_reflns_threshold_expression I>2\s(I)
_cod_data_source_file cv6107.cif
_cod_data_source_block I
_cod_depositor_comments
;
The following automatic conversions were performed:
'_symmetry_cell_setting' value 'Monoclinic' changed to 'monoclinic'
according to '/home/saulius/struct/CIF-dictionaries/cif_core.dic'
dictionary named 'cif_core.dic' version 2.4.1 from 2010-06-29.

Automatic conversion script
Id: cif_fix_enum 1527 2010-12-29 10:47:43Z saulius 

The following automatic conversions were performed:

'_symmetry_cell_setting' value 'Monoclinic' changed to 'monoclinic'
according to /home/saulius/struct/CIF-dictionaries/cif_core.dic
dictionary named 'cif_core.dic' version 2.4.1 from 2010-06-29.

Automatic conversion script
Id: cif_fix_values 1715 2011-07-08 13:25:40Z adriana 
;
_cod_original_sg_symbol_H-M 'P 21/c'
_cod_database_code 2201113
_cod_database_fobs_code 2201113

loop_
_symmetry_equiv_pos_as_xyz
'x, y, z'
'-x, y+1/2, -z+1/2'
'-x, -y, -z'
'x, -y-1/2, z-1/2'

loop_
_atom_site_label
_atom_site_fract_x
_atom_site_fract_y
_atom_site_fract_z
_atom_site_U_iso_or_equiv
_atom_site_adp_type
_atom_site_calc_flag
_atom_site_refinement_flags
_atom_site_occupancy
_atom_site_disorder_assembly
_atom_site_disorder_group
_atom_site_type_symbol
O 0.86501(11) 0.81451(9) 0.45082(15) 0.0448(3) Uani d . 1 . . O
S1 0.72832(4) 1.04354(4) 0.31959(6) 0.04932(16) Uani d . 1 . . S
C1 0.34993(18) 0.92378(15) 0.1111(2) 0.0481(5) Uani d . 1 . . C
H1A 0.3825 0.8819 0.0533 0.058 Uiso calc R 1 . . H
S2 0.89634(4) 0.93130(4) 0.22843(6) 0.04928(17) Uani d . 1 . . S
C2 0.24204(19) 0.92351(16) 0.1017(3) 0.0539(6) Uani d . 1 . . C
H2A 0.2001 0.8818 0.0376 0.065 Uiso calc R 1 . . H
C3 0.19404(18) 0.98479(16) 0.1867(3) 0.0533(6) Uani d . 1 . . C
H3A 0.1191 0.9852 0.1792 0.064 Uiso calc R 1 . . H
C4 0.25368(17) 1.04420(15) 0.2804(2) 0.0464(5) Uani d . 1 . . C
H4A 0.2194 1.0845 0.3389 0.056 Uiso calc R 1 . . H
C5 0.38945(19) 1.17406(14) 0.4789(2) 0.0487(5) Uani d . 1 . . C
H5A 0.3148 1.1786 0.4728 0.058 Uiso calc R 1 . . H
C6 0.4540(2) 1.23054(15) 0.5733(3) 0.0587(6) Uani d . 1 . . C
H6A 0.4235 1.2738 0.6312 0.070 Uiso calc R 1 . . H
C7 0.5632(2) 1.22525(15) 0.5852(2) 0.0556(6) Uani d . 1 . . C
H7A 0.6073 1.2639 0.6526 0.067 Uiso calc R 1 . . H
C8 0.60745(19) 1.16391(14) 0.4993(2) 0.0470(5) Uani d . 1 . . C
H8A 0.6823 1.1609 0.5071 0.056 Uiso calc R 1 . . H
C9 0.58913(16) 1.04156(13) 0.3063(2) 0.0382(4) Uani d . 1 . . C
C10 0.52523(16) 0.98509(14) 0.2134(2) 0.0416(5) Uani d . 1 . . C
H10A 0.5563 0.9442 0.1519 0.050 Uiso calc R 1 . . H
C11 0.41325(16) 0.98521(13) 0.2053(2) 0.0385(4) Uani d . 1 . . C
C12 0.36497(16) 1.04736(13) 0.2927(2) 0.0368(4) Uani d . 1 . . C
C13 0.43170(16) 1.10909(13) 0.3902(2) 0.0379(4) Uani d . 1 . . C
C14 0.54329(16) 1.10551(13) 0.3998(2) 0.0375(4) Uani d . 1 . . C
C15 0.75555(17) 0.94369(15) 0.2172(2) 0.0466(5) Uani d . 1 . . C
H15A 0.7261 0.8903 0.2615 0.056 Uiso calc R 1 . . H
H15B 0.7216 0.9487 0.1100 0.056 Uiso calc R 1 . . H
C16 0.93230(16) 0.88494(14) 0.4210(2) 0.0435(5) Uani d . 1 . . C
H16A 0.9260 0.9344 0.4945 0.052 Uiso calc R 1 . . H
C17 0.87337(18) 0.73456(15) 0.3628(2) 0.0508(5) Uani d . 1 . . C
H17A 0.8497 0.7482 0.2544 0.061 Uiso calc R 1 . . H
H17B 0.8258 0.6878 0.3928 0.061 Uiso calc R 1 . . H
C18 0.98513(19) 0.69871(15) 0.3841(3) 0.0513(5) Uani d . 1 . . C
H18A 0.9887 0.6473 0.3150 0.062 Uiso calc R 1 . . H
H18B 1.0057 0.6770 0.4893 0.062 Uiso calc R 1 . . H
C19 1.06218(17) 0.77151(15) 0.3518(2) 0.0499(5) Uani d . 1 . . C
H19A 1.0495 0.7861 0.2424 0.060 Uiso calc R 1 . . H
H19B 1.1359 0.7495 0.3790 0.060 Uiso calc R 1 . . H
C20 1.04724(17) 0.85562(15) 0.4433(2) 0.0472(5) Uani d . 1 . . C
H20A 1.0720 0.8435 0.5520 0.057 Uiso calc R 1 . . H
H20B 1.0910 0.9049 0.4121 0.057 Uiso calc R 1 . . H

loop_
_atom_site_aniso_label
_atom_site_aniso_U_11
_atom_site_aniso_U_22
_atom_site_aniso_U_33
_atom_site_aniso_U_12
_atom_site_aniso_U_13
_atom_site_aniso_U_23
O 0.0485(8) 0.0413(8) 0.0471(7) -0.0018(6) 0.0155(6) -0.0001(6)
S1 0.0397(3) 0.0543(3) 0.0528(3) 0.0021(2) 0.0040(2) -0.0063(2)
C1 0.0538(13) 0.0426(12) 0.0466(11) -0.0026(10) 0.0044(9) -0.0044(9)
S2 0.0436(3) 0.0556(3) 0.0506(3) 0.0097(2) 0.0137(2) 0.0117(2)
C2 0.0519(13) 0.0543(14) 0.0527(12) -0.0134(11) 0.0000(10) 0.0044(10)
C3 0.0421(12) 0.0619(15) 0.0558(12) -0.0044(10) 0.0082(10) 0.0152(11)
C4 0.0457(12) 0.0479(12) 0.0479(11) 0.0044(9) 0.0143(9) 0.0112(9)
C5 0.0623(14) 0.0393(12) 0.0486(11) 0.0072(10) 0.0213(10) 0.0016(9)
C6 0.0898(19) 0.0393(13) 0.0522(12) 0.0059(12) 0.0269(12) -0.0068(10)
C7 0.0849(18) 0.0373(12) 0.0448(11) -0.0098(11) 0.0114(11) -0.0058(9)
C8 0.0584(13) 0.0410(12) 0.0406(10) -0.0071(10) 0.0054(9) 0.0017(9)
C9 0.0394(10) 0.0379(11) 0.0374(9) 0.0037(8) 0.0066(8) 0.0028(8)
C10 0.0460(11) 0.0399(11) 0.0393(10) 0.0057(9) 0.0079(8) -0.0041(8)
C11 0.0441(11) 0.0336(11) 0.0371(9) 0.0011(8) 0.0049(8) 0.0037(8)
C12 0.0441(11) 0.0319(10) 0.0350(9) 0.0032(8) 0.0086(8) 0.0078(8)
C13 0.0497(11) 0.0311(10) 0.0345(9) 0.0038(8) 0.0115(8) 0.0056(8)
C14 0.0490(11) 0.0307(10) 0.0334(9) 0.0004(8) 0.0082(8) 0.0048(7)
C15 0.0421(11) 0.0493(13) 0.0488(11) 0.0058(9) 0.0082(9) 0.0020(9)
C16 0.0493(11) 0.0401(11) 0.0420(10) -0.0012(9) 0.0102(9) -0.0015(9)
C17 0.0549(13) 0.0467(13) 0.0506(11) -0.0069(10) 0.0076(10) -0.0057(10)
C18 0.0608(14) 0.0427(12) 0.0510(11) 0.0039(10) 0.0113(10) -0.0011(10)
C19 0.0449(12) 0.0543(14) 0.0514(11) 0.0106(10) 0.0102(9) 0.0091(10)
C20 0.0450(11) 0.0494(13) 0.0456(11) -0.0069(10) 0.0030(9) 0.0058(9)

loop_
_atom_type_symbol
_atom_type_description
_atom_type_scat_dispersion_real
_atom_type_scat_dispersion_imag
_atom_type_scat_source
C C 0.0181 0.0091 'International Tables Vol C Tables 4.2.6.8 and 6.1.1.4'
H H 0.0000 0.0000 'International Tables Vol C Tables 4.2.6.8 and 6.1.1.4'
O O 0.0492 0.0322 'International Tables Vol C Tables 4.2.6.8 and 6.1.1.4'
S S 0.3331 0.5567 'International Tables Vol C Tables 4.2.6.8 and 6.1.1.4'

loop_
_geom_angle_atom_site_label_1
_geom_angle_atom_site_label_2
_geom_angle_atom_site_label_3
_geom_angle
_geom_angle_publ_flag
C16 O C17 114.09(15) yes
C9 S1 C15 103.17(10) yes
C2 C1 C11 121.0(2) ?
C2 C1 H1A 119.5 ?
C11 C1 H1A 119.5 ?
C15 S2 C16 100.66(10) yes
C1 C2 C3 119.6(2) ?
C1 C2 H2A 120.2 ?
C3 C2 H2A 120.2 ?
C4 C3 C2 120.6(2) ?
C4 C3 H3A 119.7 ?
C2 C3 H3A 119.7 ?
C3 C4 C12 121.7(2) ?
C3 C4 H4A 119.1 ?
C12 C4 H4A 119.1 ?
C6 C5 C13 121.3(2) ?
C6 C5 H5A 119.3 ?
C13 C5 H5A 119.3 ?
C5 C6 C7 120.7(2) ?
C5 C6 H6A 119.6 ?
C7 C6 H6A 119.6 ?
C8 C7 C6 119.8(2) ?
C8 C7 H7A 120.1 ?
C6 C7 H7A 120.1 ?
C7 C8 C14 120.9(2) ?
C7 C8 H8A 119.6 ?
C14 C8 H8A 119.6 ?
C10 C9 C14 119.96(19) ?
C10 C9 S1 123.42(15) yes
C14 C9 S1 116.61(15) yes
C9 C10 C11 122.04(18) ?
C9 C10 H10A 119.0 ?
C11 C10 H10A 119.0 ?
C1 C11 C12 119.68(19) ?
C1 C11 C10 120.39(19) ?
C12 C11 C10 119.93(18) ?
C4 C12 C11 117.40(19) ?
C4 C12 C13 123.86(19) ?
C11 C12 C13 118.73(18) ?
C5 C13 C14 117.75(19) ?
C5 C13 C12 122.11(19) ?
C14 C13 C12 120.14(17) ?
C8 C14 C13 119.49(19) ?
C8 C14 C9 121.36(19) ?
C13 C14 C9 119.15(18) ?
S2 C15 S1 109.29(12) yes
S2 C15 H15A 109.8 ?
S1 C15 H15A 109.8 ?
S2 C15 H15B 109.8 ?
S1 C15 H15B 109.8 ?
H15A C15 H15B 108.3 ?
O C16 C20 111.72(17) yes
O C16 S2 112.90(14) yes
C20 C16 S2 108.63(14) ?
O C16 H16A 107.8 ?
C20 C16 H16A 107.8 ?
S2 C16 H16A 107.8 ?
O C17 C18 112.13(17) ?
O C17 H17A 109.2 ?
C18 C17 H17A 109.2 ?
O C17 H17B 109.2 ?
C18 C17 H17B 109.2 ?
H17A C17 H17B 107.9 ?
C17 C18 C19 110.68(18) ?
C17 C18 H18A 109.5 ?
C19 C18 H18A 109.5 ?
C17 C18 H18B 109.5 ?
C19 C18 H18B 109.5 ?
H18A C18 H18B 108.1 ?
C18 C19 C20 109.86(17) ?
C18 C19 H19A 109.7 ?
C20 C19 H19A 109.7 ?
C18 C19 H19B 109.7 ?
C20 C19 H19B 109.7 ?
H19A C19 H19B 108.2 ?
C16 C20 C19 111.70(17) ?
C16 C20 H20A 109.3 ?
C19 C20 H20A 109.3 ?
C16 C20 H20B 109.3 ?
C19 C20 H20B 109.3 ?
H20A C20 H20B 107.9 ?

loop_
_geom_bond_atom_site_label_1
_geom_bond_atom_site_label_2
_geom_bond_site_symmetry_2
_geom_bond_distance
_geom_bond_publ_flag
O C16 . 1.410(2) yes
O C17 . 1.441(3) yes
S1 C9 . 1.765(2) yes
S1 C15 . 1.810(2) yes
C1 C2 . 1.369(3) ?
C1 C11 . 1.407(3) ?
C1 H1A . 0.9500 ?
S2 C15 . 1.797(2) yes
S2 C16 . 1.845(2) yes
C2 C3 . 1.394(3) ?
C2 H2A . 0.9500 ?
C3 C4 . 1.364(3) ?
C3 H3A . 0.9500 ?
C4 C12 . 1.411(3) ?
C4 H4A . 0.9500 ?
C5 C6 . 1.369(3) ?
C5 C13 . 1.414(3) ?
C5 H5A . 0.9500 ?
C6 C7 . 1.386(4) ?
C6 H6A . 0.9500 ?
C7 C8 . 1.375(3) ?
C7 H7A . 0.9500 ?
C8 C14 . 1.409(3) ?
C8 H8A . 0.9500 ?
C9 C10 . 1.358(3) ?
C9 C14 . 1.453(3) ?
C10 C11 . 1.423(3) ?
C10 H10A . 0.9500 ?
C11 C12 . 1.418(3) ?
C12 C13 . 1.446(3) ?
C13 C14 . 1.417(3) ?
C15 H15A . 0.9900 ?
C15 H15B . 0.9900 ?
C16 C20 . 1.515(3) ?
C16 H16A . 1.0000 ?
C17 C18 . 1.509(3) ?
C17 H17A . 0.9900 ?
C17 H17B . 0.9900 ?
C18 C19 . 1.525(3) ?
C18 H18A . 0.9900 ?
C18 H18B . 0.9900 ?
C19 C20 . 1.526(3) ?
C19 H19A . 0.9900 ?
C19 H19B . 0.9900 ?
C20 H20A . 0.9900 ?
C20 H20B . 0.9900 ?

loop_
_geom_torsion_atom_site_label_1
_geom_torsion_atom_site_label_2
_geom_torsion_atom_site_label_3
_geom_torsion_atom_site_label_4
_geom_torsion
_geom_torsion_publ_flag
C11 C1 C2 C3 -0.1(3) ?
C1 C2 C3 C4 -0.8(3) ?
C2 C3 C4 C12 1.3(3) ?
C13 C5 C6 C7 -0.4(3) ?
C5 C6 C7 C8 1.3(3) ?
C6 C7 C8 C14 -0.6(3) ?
C15 S1 C9 C10 -11.0(2) yes
C15 S1 C9 C14 169.89(14) yes
C14 C9 C10 C11 -0.9(3) ?
S1 C9 C10 C11 -179.97(15) ?
C2 C1 C11 C12 0.5(3) ?
C2 C1 C11 C10 -179.7(2) ?
C9 C10 C11 C1 -178.01(18) ?
C9 C10 C11 C12 1.8(3) ?
C3 C4 C12 C11 -0.9(3) ?
C3 C4 C12 C13 179.92(18) ?
C1 C11 C12 C4 0.0(3) ?
C10 C11 C12 C4 -179.85(17) ?
C1 C11 C12 C13 179.21(17) ?
C10 C11 C12 C13 -0.6(3) ?
C6 C5 C13 C14 -1.3(3) ?
C6 C5 C13 C12 178.41(19) ?
C4 C12 C13 C5 -1.9(3) ?
C11 C12 C13 C5 178.89(17) ?
C4 C12 C13 C14 177.71(17) ?
C11 C12 C13 C14 -1.5(3) ?
C7 C8 C14 C13 -1.1(3) ?
C7 C8 C14 C9 178.82(18) ?
C5 C13 C14 C8 1.9(3) ?
C12 C13 C14 C8 -177.74(17) ?
C5 C13 C14 C9 -177.95(17) ?
C12 C13 C14 C9 2.4(3) ?
C10 C9 C14 C8 178.89(18) ?
S1 C9 C14 C8 -2.0(2) ?
C10 C9 C14 C13 -1.2(3) ?
S1 C9 C14 C13 177.92(14) ?
C16 S2 C15 S1 78.31(12) yes
C9 S1 C15 S2 -176.73(10) yes
C17 O C16 C20 -56.0(2) ?
C17 O C16 S2 66.77(19) yes
C15 S2 C16 O 46.56(16) yes
C15 S2 C16 C20 171.05(14) ?
C16 O C17 C18 56.9(2) ?
O C17 C18 C19 -54.1(2) ?
C17 C18 C19 C20 52.0(2) ?
O C16 C20 C19 53.7(2) ?
S2 C16 C20 C19 -71.50(19) ?
C18 C19 C20 C16 -51.9(2) ?
